data_2202237
loop_
_publ_author_name
'P. G. Aravindan'
'M. Yogavel'
'M. Thirumavalavan'
'P. Akilan'
'D. Velmurugan'
'M. Kandaswamy'
'S. Shanmuga Sundara Raj'
'H.-K. Fun'

_publ_section_title
;
 3,4:9,10-Dibenzo-1,12-diformyl-5,8-dioxododecane
;
_journal_issue 6
_journal_name_full 'Acta Crystallographica Section E'
_journal_page_first o806
_journal_page_last o807
_journal_paper_doi 10.1107/S1600536803009942
_journal_volume 59
_journal_year 2003
_chemical_formula_iupac 'C16 H14 O4'
_chemical_formula_moiety 'C16 H14 O4'
_chemical_formula_sum 'C16 H14 O4'
_chemical_formula_weight 270.27
_chemical_name_systematic
;
3,4:9,10-dibenzo-1,12-diformyl-5,8-dioxododecane
;
_space_group_IT_number 2
_symmetry_cell_setting triclinic
_symmetry_space_group_name_Hall '-P 1'
_symmetry_space_group_name_H-M 'P -1'
_atom_sites_solution_hydrogens geom
_atom_sites_solution_primary direct
_atom_sites_solution_secondary difmap
_audit_creation_method SHELXL-97
_cell_angle_alpha 83.054(2)
_cell_angle_beta 75.008(2)
_cell_angle_gamma 67.219(2)
_cell_formula_units_Z 2
_cell_length_a 7.7956(7)
_cell_length_b 8.4511(8)
_cell_length_c 11.4697(11)
_cell_measurement_reflns_used 1815
_cell_measurement_temperature 293(2)
_cell_measurement_theta_max 28.29
_cell_measurement_theta_min 1.84
_cell_volume 672.80(11)
_computing_cell_refinement 'SAINT (Siemens, 1996)'
_computing_data_collection 'SMART (Siemens, 1996)'
_computing_data_reduction SAINT
_computing_molecular_graphics
;
ZORTEP (Zsolnai, 1997) and PLATON (Spek, 1990)
;
_computing_publication_material 'SHELXL97 and PARST (Nardelli, 1995)'
_computing_structure_refinement 'SHELXL97 (Sheldrick, 1997)'
_computing_structure_solution 'SHELXS97 (Sheldrick, 1997)'
_diffrn_ambient_temperature 293(2)
_diffrn_measured_fraction_theta_full 0.951
_diffrn_measured_fraction_theta_max 0.951
_diffrn_measurement_device_type
;
Siemens SMART CCD area-detector
;
_diffrn_measurement_method \w
_diffrn_radiation_monochromator graphite
_diffrn_radiation_source 'fine-focus sealed tube'
_diffrn_radiation_type MoK\a
_diffrn_radiation_wavelength 0.71073
_diffrn_reflns_av_R_equivalents 0.0637
_diffrn_reflns_av_sigmaI/netI 0.1438
_diffrn_reflns_limit_h_max 9
_diffrn_reflns_limit_h_min -10
_diffrn_reflns_limit_k_max 11
_diffrn_reflns_limit_k_min -10
_diffrn_reflns_limit_l_max 15
_diffrn_reflns_limit_l_min -15
_diffrn_reflns_number 4829
_diffrn_reflns_theta_full 28.29
_diffrn_reflns_theta_max 28.29
_diffrn_reflns_theta_min 1.84
_diffrn_standards_decay_% none
_diffrn_standards_number 0
_exptl_absorpt_coefficient_mu 0.096
_exptl_absorpt_correction_type none
_exptl_crystal_colour Yellow
_exptl_crystal_density_diffrn 1.334
_exptl_crystal_density_meas ?
_exptl_crystal_density_method 'not measured'
_exptl_crystal_description Block
_exptl_crystal_F_000 284
_exptl_crystal_size_max 0.36
_exptl_crystal_size_mid 0.24
_exptl_crystal_size_min 0.16
_refine_diff_density_max 0.369
_refine_diff_density_min -0.380
_refine_ls_extinction_coef 0.036(10)
_refine_ls_extinction_expression Fc^*^=kFc[1+0.001xFc^2^\l^3^/sin(2\q)]^-1/4^
_refine_ls_extinction_method SHELXL97
_refine_ls_goodness_of_fit_ref 0.834
_refine_ls_hydrogen_treatment constr
_refine_ls_matrix_type full
_refine_ls_number_parameters 182
_refine_ls_number_reflns 3172
_refine_ls_number_restraints 0
_refine_ls_restrained_S_all 0.834
_refine_ls_R_factor_all 0.1660
_refine_ls_R_factor_gt 0.0858
_refine_ls_shift/su_max <0.001
_refine_ls_shift/su_mean 0.000
_refine_ls_structure_factor_coef Fsqd
_refine_ls_weighting_details 'calc w = 1/[\s^2^(Fo^2^)+(0.1202P)^2^] where P = (Fo^2^+2Fc^2^)/3'
_refine_ls_weighting_scheme calc
_refine_ls_wR_factor_gt 0.2077
_refine_ls_wR_factor_ref 0.2403
_reflns_number_gt 1273
_reflns_number_total 3172
_reflns_threshold_expression I>2\s(I)
_cod_data_source_file ww6078.cif
_cod_data_source_block I
_cod_depositor_comments
;
The following automatic conversions were performed:
'_symmetry_cell_setting' value 'Triclinic' changed to 'triclinic'
according to '/home/saulius/struct/CIF-dictionaries/cif_core.dic'
dictionary named 'cif_core.dic' version 2.4.1 from 2010-06-29.

Automatic conversion script
Id: cif_fix_enum 1527 2010-12-29 10:47:43Z saulius 

The following automatic conversions were performed:

'_symmetry_cell_setting' value 'Triclinic' changed to 'triclinic'
according to /home/saulius/struct/CIF-dictionaries/cif_core.dic
dictionary named 'cif_core.dic' version 2.4.1 from 2010-06-29.

Automatic conversion script
Id: cif_fix_values 1715 2011-07-08 13:25:40Z adriana 

The following automatic conversions were performed:

'_exptl_crystal_density_meas' value 'none' was changed to '?' - the
value is perceived as not measured.

Automatic conversion script
Id: cif_fix_values 3008 2015-01-20 13:52:24Z robertas 
;
_cod_database_code 2202237
_cod_database_fobs_code 2202237

loop_
_symmetry_equiv_pos_as_xyz
'x, y, z'
'-x, -y, -z'

loop_
_atom_site_label
_atom_site_fract_x
_atom_site_fract_y
_atom_site_fract_z
_atom_site_U_iso_or_equiv
_atom_site_adp_type
_atom_site_calc_flag
_atom_site_refinement_flags
_atom_site_occupancy
_atom_site_disorder_assembly
_atom_site_disorder_group
_atom_site_type_symbol
O1 0.0784(4) 0.7888(4) -0.0461(2) 0.0759(9) Uani d . 1 . . O
O2 0.4719(3) 0.8211(3) 0.09749(19) 0.0488(7) Uani d . 1 . . O
O3 0.4016(3) 0.8694(3) 0.35573(18) 0.0482(7) Uani d . 1 . . O
O4 0.2152(5) 0.5866(4) 0.6190(3) 0.0837(10) Uani d . 1 . . O
C1 0.2041(5) 0.7996(5) -0.0087(3) 0.0537(10) Uani d . 1 . . C
H1 0.1678 0.8658 0.0589 0.064 Uiso calc R 1 . . H
C2 0.4092(5) 0.7172(4) -0.0607(3) 0.0412(8) Uani d . 1 . . C
C3 0.4717(5) 0.6241(4) -0.1657(3) 0.0512(9) Uani d . 1 . . C
H3 0.3831 0.6114 -0.2009 0.061 Uiso calc R 1 . . H
C4 0.6634(6) 0.5510(5) -0.2176(3) 0.0598(10) Uani d . 1 . . C
H4 0.7047 0.4898 -0.2882 0.072 Uiso calc R 1 . . H
C5 0.7954(5) 0.5688(5) -0.1642(3) 0.0568(10) Uani d . 1 . . C
H5 0.9251 0.5198 -0.2001 0.068 Uiso calc R 1 . . H
C6 0.7384(5) 0.6571(4) -0.0596(3) 0.0471(9) Uani d . 1 . . C
H6 0.8284 0.6681 -0.0247 0.056 Uiso calc R 1 . . H
C7 0.5440(4) 0.7302(4) -0.0063(3) 0.0385(8) Uani d . 1 . . C
C8 0.6004(5) 0.8395(5) 0.1585(3) 0.0501(9) Uani d . 1 . . C
H8A 0.6890 0.8842 0.1031 0.060 Uiso calc R 1 . . H
H8B 0.6734 0.7289 0.1900 0.060 Uiso calc R 1 . . H
C9 0.4851(5) 0.9606(5) 0.2593(3) 0.0494(9) Uani d . 1 . . C
H9A 0.5663 1.0036 0.2868 0.059 Uiso calc R 1 . . H
H9B 0.3856 1.0574 0.2321 0.059 Uiso calc R 1 . . H
C10 0.2935(4) 0.9571(4) 0.4586(3) 0.0396(8) Uani d . 1 . . C
C11 0.2198(5) 0.8611(4) 0.5527(3) 0.0426(8) Uani d . 1 . . C
C12 0.1026(5) 0.9452(5) 0.6585(3) 0.0537(9) Uani d . 1 . . C
H12 0.0524 0.8838 0.7215 0.064 Uiso calc R 1 . . H
C13 0.0600(6) 1.1148(5) 0.6716(3) 0.0606(10) Uani d . 1 . . C
H13 -0.0202 1.1691 0.7423 0.073 Uiso calc R 1 . . H
C14 0.1370(6) 1.2064(5) 0.5788(3) 0.0598(10) Uani d . 1 . . C
H14 0.1107 1.3218 0.5883 0.072 Uiso calc R 1 . . H
C15 0.2512(5) 1.1281(5) 0.4734(3) 0.0498(9) Uani d . 1 . . C
H15 0.3006 1.1912 0.4114 0.060 Uiso calc R 1 . . H
C16 0.2658(6) 0.6784(5) 0.5405(3) 0.0594(10) Uani d . 1 . . C
H16 0.3395 0.6293 0.4669 0.071 Uiso calc R 1 . . H

loop_
_atom_site_aniso_label
_atom_site_aniso_U_11
_atom_site_aniso_U_22
_atom_site_aniso_U_33
_atom_site_aniso_U_12
_atom_site_aniso_U_13
_atom_site_aniso_U_23
O1 0.0534(17) 0.103(2) 0.087(2) -0.0422(17) -0.0279(15) 0.0081(17)
O2 0.0387(13) 0.0626(16) 0.0484(13) -0.0209(11) -0.0072(11) -0.0129(12)
O3 0.0607(15) 0.0429(14) 0.0437(13) -0.0250(12) -0.0075(12) -0.0010(11)
O4 0.115(3) 0.0615(19) 0.083(2) -0.0504(19) -0.0168(18) 0.0162(16)
C1 0.048(2) 0.070(3) 0.048(2) -0.0315(19) -0.0087(18) 0.0065(19)
C2 0.0451(19) 0.0428(19) 0.0406(17) -0.0235(15) -0.0097(15) 0.0056(15)
C3 0.064(2) 0.048(2) 0.052(2) -0.0286(19) -0.0203(19) 0.0044(18)
C4 0.077(3) 0.053(2) 0.046(2) -0.026(2) -0.004(2) -0.0108(18)
C5 0.050(2) 0.054(2) 0.055(2) -0.0159(18) 0.0041(18) -0.0071(18)
C6 0.042(2) 0.050(2) 0.052(2) -0.0220(16) -0.0084(17) -0.0016(17)
C7 0.0402(19) 0.0394(18) 0.0359(16) -0.0181(14) -0.0039(15) -0.0003(15)
C8 0.0418(19) 0.065(2) 0.050(2) -0.0265(17) -0.0120(17) -0.0013(18)
C9 0.052(2) 0.056(2) 0.0446(18) -0.0286(18) -0.0079(17) 0.0022(17)
C10 0.0429(18) 0.042(2) 0.0403(17) -0.0176(15) -0.0173(15) -0.0030(15)
C11 0.049(2) 0.044(2) 0.0434(18) -0.0225(16) -0.0198(16) 0.0065(16)
C12 0.057(2) 0.064(3) 0.0440(19) -0.0267(19) -0.0128(18) 0.0022(18)
C13 0.068(3) 0.058(3) 0.051(2) -0.020(2) -0.0053(19) -0.014(2)
C14 0.075(3) 0.050(2) 0.060(2) -0.025(2) -0.020(2) -0.005(2)
C15 0.060(2) 0.046(2) 0.049(2) -0.0254(18) -0.0153(18) 0.0005(17)
C16 0.071(3) 0.055(2) 0.058(2) -0.028(2) -0.018(2) 0.003(2)

loop_
_atom_type_symbol
_atom_type_description
_atom_type_scat_dispersion_real
_atom_type_scat_dispersion_imag
_atom_type_scat_source
C C 0.0033 0.0016 'International Tables Vol C Tables 4.2.6.8 and 6.1.1.4'
H H 0.0000 0.0000 'International Tables Vol C Tables 4.2.6.8 and 6.1.1.4'
O O 0.0106 0.0060 'International Tables Vol C Tables 4.2.6.8 and 6.1.1.4'

loop_
_geom_angle_atom_site_label_1
_geom_angle_atom_site_label_2
_geom_angle_atom_site_label_3
_geom_angle
_geom_angle_publ_flag
C7 O2 C8 119.2(2) y
C10 O3 C9 117.3(2) y
O1 C1 C2 125.5(4) y
O1 C1 H1 117.2 ?
C2 C1 H1 117.2 ?
C3 C2 C7 119.3(3) ?
C3 C2 C1 119.8(3) ?
C7 C2 C1 121.0(3) ?
C4 C3 C2 120.4(3) ?
C4 C3 H3 119.8 ?
C2 C3 H3 119.8 ?
C3 C4 C5 119.7(3) ?
C3 C4 H4 120.2 ?
C5 C4 H4 120.2 ?
C6 C5 C4 121.3(3) ?
C6 C5 H5 119.3 ?
C4 C5 H5 119.3 ?
C5 C6 C7 119.1(3) ?
C5 C6 H6 120.5 ?
C7 C6 H6 120.5 ?
O2 C7 C6 123.9(3) y
O2 C7 C2 115.9(3) y
C6 C7 C2 120.2(3) ?
O2 C8 C9 108.0(3) y
O2 C8 H8A 110.1 ?
C9 C8 H8A 110.1 ?
O2 C8 H8B 110.1 ?
C9 C8 H8B 110.1 ?
H8A C8 H8B 108.4 ?
O3 C9 C8 108.1(3) y
O3 C9 H9A 110.1 ?
C8 C9 H9A 110.1 ?
O3 C9 H9B 110.1 ?
C8 C9 H9B 110.1 ?
H9A C9 H9B 108.4 ?
O3 C10 C15 124.7(3) y
O3 C10 C11 115.4(3) y
C15 C10 C11 119.8(3) ?
C12 C11 C10 118.1(3) ?
C12 C11 C16 120.8(3) ?
C10 C11 C16 121.1(3) ?
C13 C12 C11 121.5(3) ?
C13 C12 H12 119.2 ?
C11 C12 H12 119.2 ?
C12 C13 C14 119.5(4) ?
C12 C13 H13 120.2 ?
C14 C13 H13 120.2 ?
C15 C14 C13 120.4(3) ?
C15 C14 H14 119.8 ?
C13 C14 H14 119.8 ?
C14 C15 C10 120.6(3) ?
C14 C15 H15 119.7 ?
C10 C15 H15 119.7 ?
O4 C16 C11 124.7(4) y
O4 C16 H16 117.6 ?
C11 C16 H16 117.6 ?

loop_
_geom_bond_atom_site_label_1
_geom_bond_atom_site_label_2
_geom_bond_site_symmetry_2
_geom_bond_distance
_geom_bond_publ_flag
O1 C1 . 1.204(4) y
O2 C7 . 1.365(3) y
O2 C8 . 1.423(3) y
O3 C10 . 1.365(4) y
O3 C9 . 1.432(3) y
O4 C16 . 1.205(4) y
C1 C2 . 1.464(5) y
C1 H1 . 0.9300 ?
C2 C3 . 1.391(4) ?
C2 C7 . 1.397(4) ?
C3 C4 . 1.372(5) ?
C3 H3 . 0.9300 ?
C4 C5 . 1.387(5) ?
C4 H4 . 0.9300 ?
C5 C6 . 1.370(4) ?
C5 H5 . 0.9300 ?
C6 C7 . 1.393(4) ?
C6 H6 . 0.9300 ?
C8 C9 . 1.493(4) y
C8 H8A . 0.9700 ?
C8 H8B . 0.9700 ?
C9 H9A . 0.9700 ?
C9 H9B . 0.9700 ?
C10 C15 . 1.374(4) ?
C10 C11 . 1.408(4) ?
C11 C12 . 1.394(5) ?
C11 C16 . 1.459(5) y
C12 C13 . 1.358(5) ?
C12 H12 . 0.9300 ?
C13 C14 . 1.386(5) ?
C13 H13 . 0.9300 ?
C14 C15 . 1.368(5) ?
C14 H14 . 0.9300 ?
C15 H15 . 0.9300 ?
C16 H16 . 0.9300 ?

loop_
_geom_hbond_atom_site_label_D
_geom_hbond_atom_site_label_H
_geom_hbond_atom_site_label_A
_geom_hbond_site_symmetry_A
_geom_hbond_distance_DH
_geom_hbond_distance_HA
_geom_hbond_distance_DA
_geom_hbond_angle_DHA
C1 H1 O2 . 0.93 2.40 2.746(4) 102
C16 H16 O3 . 0.93 2.41 2.748(4) 102
C6 H6 O1 1_655 0.93 2.48 3.290(4) 146
C9 H9A CgB 2_676 0.97 2.84 3.712(2) 150
C9 H9B CgA 2_675 0.97 2.76 3.473(2) 131

loop_
_geom_torsion_atom_site_label_1
_geom_torsion_atom_site_label_2
_geom_torsion_atom_site_label_3
_geom_torsion_atom_site_label_4
_geom_torsion
_geom_torsion_publ_flag
O1 C1 C2 C3 3.4(5) y
O1 C1 C2 C7 -176.4(3) ?
C7 C2 C3 C4 -2.3(5) ?
C1 C2 C3 C4 177.9(3) ?
C2 C3 C4 C5 0.6(5) ?
C3 C4 C5 C6 0.5(5) ?
C4 C5 C6 C7 0.0(5) ?
C8 O2 C7 C6 -2.1(4) ?
C8 O2 C7 C2 179.8(3) ?
C5 C6 C7 O2 -179.8(3) ?
C5 C6 C7 C2 -1.7(5) ?
C3 C2 C7 O2 -178.9(3) ?
C1 C2 C7 O2 0.9(4) ?
C3 C2 C7 C6 2.9(5) ?
C1 C2 C7 C6 -177.3(3) ?
C7 O2 C8 C9 173.3(3) y
C10 O3 C9 C8 178.4(2) y
O2 C8 C9 O3 77.2(3) y
C9 O3 C10 C15 3.6(4) ?
C9 O3 C10 C11 -177.8(2) ?
O3 C10 C11 C12 -177.7(3) ?
C15 C10 C11 C12 0.9(4) ?
O3 C10 C11 C16 2.8(4) ?
C15 C10 C11 C16 -178.6(3) ?
C10 C11 C12 C13 -0.2(5) ?
C16 C11 C12 C13 179.3(3) ?
C11 C12 C13 C14 -1.1(5) ?
C12 C13 C14 C15 1.6(6) ?
C13 C14 C15 C10 -0.9(5) ?
O3 C10 C15 C14 178.1(3) ?
C11 C10 C15 C14 -0.4(5) ?
C12 C11 C16 O4 -3.0(6) y
C10 C11 C16 O4 176.5(3) ?

loop_
_cod_related_entry_id
_cod_related_entry_database
_cod_related_entry_code
1 ChemSpider 194809
